data_2107967
loop_
_publ_author_name
'Lumpi, Daniel'
'Kautny, Paul'
'St\"oger, Berthold'
'Fr\"ohlich, Johannes'

_publ_section_title
;
 Crystal chemistry of trialkylsilyl-capped
 (3<i>Z</i>)-4-(methylthio)-3-penten-1-yne: polymorphism, twinning and
 ambiguity of order--disorder descriptions
;
_journal_issue 5
_journal_name_full 'Acta Crystallographica Section B'
_journal_page_first 753
_journal_page_last 762
_journal_paper_doi 10.1107/S2052520616010969
_journal_volume 72
_journal_year 2016
_chemical_formula_sum 'C15 H28 S Si'
_chemical_formula_weight 268.5
_chemical_name_systematic ' ?'
_space_group_IT_number 2
_symmetry_cell_setting triclinic
_symmetry_space_group_name_Hall '-P 1'
_symmetry_space_group_name_H-M 'P -1'
_cell_angle_alpha 92.330(6)
_cell_angle_beta 99.313(10)
_cell_angle_gamma 90.721(11)
_cell_formula_units_Z 4
_cell_length_a 7.962(2)
_cell_length_b 13.842(3)
_cell_length_c 15.326(3)
_cell_measurement_reflns_used 3567
_cell_measurement_temperature 100
_cell_measurement_theta_max 25.7
_cell_measurement_theta_min 2.7
_cell_volume 1665.1(6)
_diffrn_ambient_temperature 100
_diffrn_measured_fraction_theta_full 0.58
_diffrn_measured_fraction_theta_max 0.58
_diffrn_measurement_device 'four-circle diffractometer'
_diffrn_measurement_device_type 'Bruker KAPPA APEX II CCD'
_diffrn_measurement_method '\w- and \f-scans'
_diffrn_radiation_monochromator graphite
_diffrn_radiation_source 'X-ray tube'
_diffrn_radiation_type 'Mo K\a'
_diffrn_radiation_wavelength 0.71069
_diffrn_reflns_av_R_equivalents 0.0422
_diffrn_reflns_limit_h_max 9
_diffrn_reflns_limit_h_min -9
_diffrn_reflns_limit_k_max 17
_diffrn_reflns_limit_k_min -16
_diffrn_reflns_limit_l_max 19
_diffrn_reflns_limit_l_min 0
_diffrn_reflns_number 17126
_diffrn_reflns_theta_full 27.87
_diffrn_reflns_theta_max 27.87
_diffrn_reflns_theta_min 1.35
_exptl_absorpt_coefficient_mu 0.248
_exptl_absorpt_correction_T_max 1.00
_exptl_absorpt_correction_T_min 0.93
_exptl_absorpt_correction_type multi-scan
_exptl_absorpt_process_details SADABS
_exptl_crystal_colour 'translucent colourless'
_exptl_crystal_density_diffrn 1.0709
_exptl_crystal_description plate
_exptl_crystal_F_000 592
_exptl_crystal_size_max 0.55
_exptl_crystal_size_mid 0.25
_exptl_crystal_size_min 0.02
_refine_diff_density_max 0.36
_refine_diff_density_min -0.36
_refine_ls_extinction_method none
_refine_ls_goodness_of_fit_ref 1.74
_refine_ls_hydrogen_treatment constr
_refine_ls_number_constraints 224
_refine_ls_number_parameters 308
_refine_ls_number_reflns 4002
_refine_ls_number_restraints 0
_refine_ls_R_factor_all 0.0995
_refine_ls_R_factor_gt 0.0565
_refine_ls_shift/su_max 0.0230
_refine_ls_shift/su_mean 0.0024
_refine_ls_structure_factor_coef F
_refine_ls_weighting_details w=1/(\s^2^(F)+0.0001F^2^)
_refine_ls_weighting_scheme sigma
_refine_ls_wR_factor_gt 0.0511
_refine_ls_wR_factor_ref 0.0540
_reflns_number_gt 2725
_reflns_number_total 4002
_reflns_threshold_expression I>3\s(I)
_cod_data_source_file ps5052sup1.cif
_cod_data_source_block Z_TIPS_1
_cod_original_cell_volume 1665.1(7)
_cod_original_formula_sum 'C15 H28 S1 Si1'
_cod_database_code 2107967

loop_
_space_group_symop_id
_space_group_symop_operation_xyz
1 x,y,z
2 -x,-y,-z

loop_
_atom_site_type_symbol
_atom_site_label
_atom_site_fract_x
_atom_site_fract_y
_atom_site_fract_z
_atom_site_U_iso_or_equiv
_atom_site_adp_type
_atom_site_calc_flag
_atom_site_occupancy
Si Si1 1.4720(2) 0.06204(10) -0.19979(7) 0.0223(6) Uani d 1
S S1 0.8968(2) 0.12480(11) -0.40356(7) 0.0291(6) Uani d 1
C C1 1.3115(7) 0.0172(3) -0.1317(3) 0.024(2) Uani d 1
C C2 1.1828(7) 0.0937(4) -0.1177(3) 0.035(2) Uani d 1
C C3 1.2192(8) -0.0759(4) -0.1709(3) 0.038(2) Uani d 1
C C4 1.5725(7) 0.1796(3) -0.1501(2) 0.030(2) Uani d 1
C C5 1.7064(7) 0.2188(3) -0.1999(3) 0.032(2) Uani d 1
C C6 1.6459(8) 0.1760(4) -0.0511(3) 0.042(3) Uani d 1
C C7 1.6361(7) -0.0287(3) -0.2168(3) 0.029(2) Uani d 1
C C8 1.5854(8) -0.1048(3) -0.2921(3) 0.040(2) Uani d 1
C C9 1.7041(8) -0.0771(4) -0.1305(3) 0.039(3) Uani d 1
C C10 1.3545(7) 0.0905(3) -0.3089(3) 0.020(2) Uani d 1
C C11 1.2797(7) 0.1083(4) -0.3804(3) 0.018(2) Uani d 1
C C12 1.1916(8) 0.1255(3) -0.4664(3) 0.019(2) Uani d 1
C C13 1.0229(8) 0.1307(3) -0.4878(3) 0.019(2) Uani d 1
C C14 0.9366(7) 0.1435(3) -0.5811(2) 0.024(2) Uani d 1
C C15 0.6805(8) 0.1118(4) -0.4621(3) 0.027(2) Uani d 1
Si Si2 0.2547(2) 0.55538(9) -0.20224(7) 0.0191(6) Uani d 1
S S2 0.6745(2) 0.63233(10) -0.41946(7) 0.0253(6) Uani d 1
C C16 0.4631(7) 0.5544(3) -0.1294(3) 0.025(2) Uani d 1
C C17 0.5541(8) 0.6536(4) -0.1184(3) 0.040(3) Uani d 1
C C18 0.5817(7) 0.4777(3) -0.1594(3) 0.037(2) Uani d 1
C C19 0.1177(7) 0.6456(3) -0.1562(3) 0.023(2) Uani d 1
C C20 -0.0338(8) 0.6773(3) -0.2214(3) 0.030(2) Uani d 1
C C21 0.0615(7) 0.6173(4) -0.0697(2) 0.025(2) Uani d 1
C C22 0.1638(7) 0.4292(3) -0.2232(2) 0.020(2) Uani d 1
C C23 -0.0078(7) 0.4211(4) -0.2880(3) 0.033(2) Uani d 1
C C24 0.1471(8) 0.3768(3) -0.1382(3) 0.036(2) Uani d 1
C C25 0.2913(7) 0.5964(3) -0.3109(3) 0.021(2) Uani d 1
C C26 0.3151(7) 0.6127(3) -0.3845(3) 0.017(2) Uani d 1
C C27 0.3410(8) 0.6270(3) -0.4736(3) 0.019(2) Uani d 1
C C28 0.4912(8) 0.6331(3) -0.4995(3) 0.017(2) Uani d 1
C C29 0.5067(7) 0.6407(3) -0.5952(2) 0.025(2) Uani d 1
C C30 0.8457(8) 0.6169(4) -0.4816(3) 0.029(2) Uani d 1
H H1c1 1.376244 0.002944 -0.075455 0.0282 Uiso d 1
H H1c2 1.241435 0.151416 -0.091572 0.0424 Uiso d 1
H H2c2 1.116388 0.107715 -0.173665 0.0424 Uiso d 1
H H3c2 1.109193 0.070323 -0.079124 0.0424 Uiso d 1
H H1c3 1.299532 -0.127137 -0.170426 0.0457 Uiso d 1
H H2c3 1.133814 -0.092891 -0.13632 0.0457 Uiso d 1
H H3c3 1.166216 -0.066341 -0.230746 0.0457 Uiso d 1
H H1c4 1.479305 0.223423 -0.155782 0.0358 Uiso d 1
H H1c5 1.658532 0.223371 -0.261178 0.0387 Uiso d 1
H H2c5 1.744225 0.281742 -0.175356 0.0387 Uiso d 1
H H3c5 1.801238 0.176076 -0.194633 0.0387 Uiso d 1
H H1c6 1.563265 0.147225 -0.020427 0.0507 Uiso d 1
H H2c6 1.747074 0.138185 -0.043872 0.0507 Uiso d 1
H H3c6 1.673338 0.240525 -0.0271 0.0507 Uiso d 1
H H1c7 1.724579 0.008948 -0.235725 0.0348 Uiso d 1
H H1c8 1.557503 -0.073228 -0.347073 0.0476 Uiso d 1
H H2c8 1.678608 -0.147381 -0.295242 0.0476 Uiso d 1
H H3c8 1.488258 -0.14136 -0.281184 0.0476 Uiso d 1
H H1c9 1.737244 -0.02837 -0.084368 0.0468 Uiso d 1
H H2c9 1.616786 -0.118131 -0.114602 0.0468 Uiso d 1
H H3c9 1.800885 -0.115138 -0.13849 0.0468 Uiso d 1
H H1c12 1.258286 0.133915 -0.51255 0.0228 Uiso d 1
H H1c14 0.866192 0.087615 -0.601373 0.0289 Uiso d 1
H H2c14 0.867481 0.199881 -0.582963 0.0289 Uiso d 1
H H3c14 1.021046 0.151035 -0.618616 0.0289 Uiso d 1
H H1c15 0.60409 0.104084 -0.420364 0.0325 Uiso d 1
H H2c15 0.651284 0.168406 -0.495048 0.0325 Uiso d 1
H H3c15 0.671631 0.055986 -0.502019 0.0325 Uiso d 1
H H1c16 0.437372 0.537722 -0.07271 0.0302 Uiso d 1
H H1c17 0.476999 0.702007 -0.103506 0.0486 Uiso d 1
H H2c17 0.650654 0.652089 -0.071966 0.0486 Uiso d 1
H H3c17 0.591654 0.668702 -0.172783 0.0486 Uiso d 1
H H1c18 0.529875 0.41476 -0.159213 0.044 Uiso d 1
H H2c18 0.601303 0.490244 -0.218105 0.044 Uiso d 1
H H3c18 0.6882 0.480236 -0.119617 0.044 Uiso d 1
H H1c19 0.192976 0.700799 -0.142841 0.0274 Uiso d 1
H H1c20 0.003272 0.693641 -0.275654 0.0356 Uiso d 1
H H2c20 -0.11675 0.6255 -0.233082 0.0356 Uiso d 1
H H3c20 -0.08357 0.732735 -0.196811 0.0356 Uiso d 1
H H1c21 0.15746 0.59396 -0.030483 0.0304 Uiso d 1
H H2c21 0.016889 0.672803 -0.042273 0.0304 Uiso d 1
H H3c21 -0.024933 0.567433 -0.081919 0.0304 Uiso d 1
H H1c22 0.247839 0.397048 -0.251665 0.0239 Uiso d 1
H H1c23 0.004445 0.450839 -0.342194 0.0397 Uiso d 1
H H2c23 -0.039439 0.354201 -0.300158 0.0397 Uiso d 1
H H3c23 -0.094458 0.453365 -0.261631 0.0397 Uiso d 1
H H1c24 0.252428 0.382999 -0.097683 0.0435 Uiso d 1
H H2c24 0.057555 0.405184 -0.111254 0.0435 Uiso d 1
H H3c24 0.120787 0.309611 -0.152631 0.0435 Uiso d 1
H H1c29 0.57753 0.695675 -0.601908 0.0298 Uiso d 1
H H2c29 0.556607 0.583062 -0.61571 0.0298 Uiso d 1
H H3c29 0.395761 0.648324 -0.629351 0.0298 Uiso d 1
H H1c30 0.952545 0.626022 -0.442727 0.0345 Uiso d 1
H H2c30 0.839265 0.552943 -0.508694 0.0345 Uiso d 1
H H3c30 0.836947 0.663636 -0.5267 0.0345 Uiso d 1
H H1c27 0.241734 0.632529 -0.517744 0.0231 Uiso d 1

loop_
_atom_site_aniso_label
_atom_site_aniso_U_11
_atom_site_aniso_U_22
_atom_site_aniso_U_33
_atom_site_aniso_U_12
_atom_site_aniso_U_13
_atom_site_aniso_U_23
_atom_site_aniso_type_symbol
Si1 0.0293(13) 0.0165(8) 0.0214(6) 0.0004(8) 0.0046(8) 0.0021(5) Si
S1 0.0263(13) 0.0348(11) 0.0262(7) 0.0001(9) 0.0052(8) -0.0006(6) S
C1 0.031(5) 0.020(3) 0.021(2) 0.004(3) 0.006(3) 0.008(2) C
C2 0.034(5) 0.035(4) 0.040(3) 0.010(4) 0.013(3) 0.011(3) C
C3 0.040(5) 0.041(4) 0.035(3) -0.013(4) 0.011(3) 0.005(3) C
C4 0.045(5) 0.018(3) 0.026(2) -0.008(3) 0.005(3) 0.002(2) C
C5 0.037(5) 0.023(3) 0.035(3) 0.000(3) 0.002(3) 0.003(2) C
C6 0.061(6) 0.031(4) 0.033(3) -0.018(4) 0.004(3) 0.001(2) C
C7 0.041(5) 0.020(3) 0.029(2) 0.005(3) 0.016(3) 0.000(2) C
C8 0.057(6) 0.027(3) 0.034(3) 0.011(4) 0.001(3) 0.001(2) C
C9 0.052(6) 0.025(4) 0.040(3) 0.015(4) 0.005(3) -0.001(2) C
C10 0.018(5) 0.012(3) 0.031(3) -0.009(3) 0.009(3) 0.000(2) C
C11 0.017(4) 0.015(3) 0.027(3) -0.004(3) 0.015(3) -0.001(2) C
C12 0.024(5) 0.016(3) 0.017(2) -0.003(3) 0.003(3) 0.004(2) C
C13 0.023(5) 0.010(3) 0.024(3) -0.007(3) 0.004(3) 0.003(2) C
C14 0.021(4) 0.027(3) 0.026(2) 0.007(3) 0.008(3) 0.007(2) C
C15 0.021(5) 0.019(4) 0.042(3) 0.002(3) 0.008(3) 0.001(3) C
Si2 0.0240(13) 0.0141(8) 0.0201(6) 0.0001(8) 0.0058(8) 0.0031(5) Si
S2 0.0201(12) 0.0307(10) 0.0251(6) 0.0014(8) 0.0042(8) 0.0001(6) S
C16 0.027(4) 0.027(3) 0.024(2) 0.002(3) 0.013(3) 0.004(2) C
C17 0.043(5) 0.029(4) 0.048(3) -0.001(4) 0.006(3) -0.016(3) C
C18 0.029(5) 0.023(3) 0.057(3) 0.006(3) 0.005(3) 0.003(3) C
C19 0.026(5) 0.017(3) 0.026(2) -0.003(3) 0.004(3) 0.001(2) C
C20 0.036(5) 0.022(3) 0.036(3) 0.007(3) 0.016(3) 0.003(2) C
C21 0.019(4) 0.028(4) 0.028(3) 0.000(3) 0.002(3) 0.001(2) C
C22 0.020(5) 0.013(3) 0.028(2) 0.003(3) 0.010(3) 0.000(2) C
C23 0.045(5) 0.019(3) 0.038(3) -0.006(3) 0.015(3) 0.001(2) C
C24 0.044(5) 0.020(3) 0.045(3) -0.001(4) 0.009(3) 0.012(2) C
C25 0.022(4) 0.012(3) 0.028(3) -0.001(3) -0.002(3) 0.000(2) C
C26 0.005(4) 0.011(3) 0.036(3) 0.003(3) 0.003(3) 0.004(2) C
C27 0.021(5) 0.016(3) 0.021(3) 0.002(3) 0.002(3) -0.002(2) C
C28 0.016(5) 0.019(3) 0.015(2) 0.007(3) 0.001(3) 0.004(2) C
C29 0.027(5) 0.018(3) 0.029(2) -0.001(3) 0.004(3) 0.007(2) C
C30 0.032(5) 0.015(4) 0.039(3) -0.003(4) 0.004(3) 0.004(3) C

loop_
_atom_type_symbol
_atom_type_scat_dispersion_real
_atom_type_scat_dispersion_imag
_atom_type_scat_source
C 0.0033 0.0016 'International Tables Vol C tables 4.2.6.8 and 6.1.1.1'
H 0.0000 0.0000 'International Tables Vol C tables 4.2.6.8 and 6.1.1.1'
S 0.1246 0.1234 'International Tables Vol C tables 4.2.6.8 and 6.1.1.1'
Si 0.0817 0.0704 'International Tables Vol C tables 4.2.6.8 and 6.1.1.1'

loop_
_geom_angle_atom_site_label_1
_geom_angle_atom_site_label_2
_geom_angle_atom_site_label_3
_geom_angle
C1 Si1 C4 110.3(2)
C1 Si1 C7 113.4(2)
C1 Si1 C10 107.4(2)
C4 Si1 C7 111.5(2)
C4 Si1 C10 105.70(19)
C7 Si1 C10 108.2(2)
Si1 C1 C2 111.8(3)
Si1 C1 C3 113.0(3)
Si1 C1 H1c1 105.64
C2 C1 C3 109.9(4)
C2 C1 H1c1 108.67
C3 C1 H1c1 107.7
C1 C2 H1c2 109.52
C1 C2 H2c2 109.29
C1 C2 H3c2 109.43
H1c2 C2 H2c2 109.44
H1c2 C2 H3c2 109.59
H2c2 C2 H3c2 109.54
C1 C3 H1c3 109.54
C1 C3 H2c3 109.59
C1 C3 H3c3 109.43
H1c3 C3 H2c3 109.37
H1c3 C3 H3c3 109.31
H2c3 C3 H3c3 109.58
Si1 C4 C5 113.3(3)
Si1 C4 C6 113.8(3)
Si1 C4 H1c4 103.71
C5 C4 C6 109.8(4)
C5 C4 H1c4 108.26
C6 C4 H1c4 107.52
C4 C5 H1c5 109.55
C4 C5 H2c5 109.6
C4 C5 H3c5 109.42
H1c5 C5 H2c5 109.47
H1c5 C5 H3c5 109.32
H2c5 C5 H3c5 109.46
C4 C6 H1c6 109.53
C4 C6 H2c6 109.32
C4 C6 H3c6 109.5
H1c6 C6 H2c6 109.45
H1c6 C6 H3c6 109.61
H2c6 C6 H3c6 109.42
Si1 C7 C8 116.3(4)
Si1 C7 C9 111.1(3)
Si1 C7 H1c7 103.63
C8 C7 C9 110.6(4)
C8 C7 H1c7 104.44
C9 C7 H1c7 110.28
C7 C8 H1c8 109.41
C7 C8 H2c8 109.53
C7 C8 H3c8 109.53
H1c8 C8 H2c8 109.3
H1c8 C8 H3c8 109.66
H2c8 C8 H3c8 109.39
C7 C9 H1c9 109.43
C7 C9 H2c9 109.62
C7 C9 H3c9 109.27
H1c9 C9 H2c9 109.54
H1c9 C9 H3c9 109.51
H2c9 C9 H3c9 109.46
Si1 C10 C11 179.0(5)
C10 C11 C12 177.7(5)
C11 C12 C13 124.7(5)
C11 C12 H1c12 117.66
C13 C12 H1c12 117.63
S1 C13 C12 119.1(4)
S1 C13 C14 118.7(4)
C12 C13 C14 122.2(5)
C13 C14 H1c14 109.41
C13 C14 H2c14 109.32
C13 C14 H3c14 109.6
H1c14 C14 H2c14 109.59
H1c14 C14 H3c14 109.58
H2c14 C14 H3c14 109.34
H1c15 C15 H2c15 109.67
H1c15 C15 H3c15 109.35
H2c15 C15 H3c15 109.51
C16 Si2 C19 108.9(2)
C16 Si2 C22 110.3(2)
C16 Si2 C25 107.6(2)
C19 Si2 C22 116.2(2)
C19 Si2 C25 107.6(2)
C22 Si2 C25 105.84(19)
Si2 C16 C17 113.0(3)
Si2 C16 C18 112.7(3)
Si2 C16 H1c16 104.66
C17 C16 C18 109.7(5)
C17 C16 H1c16 108.27
C18 C16 H1c16 108.25
C16 C17 H1c17 109.46
C16 C17 H2c17 109.56
C16 C17 H3c17 109.58
H1c17 C17 H2c17 109.29
H1c17 C17 H3c17 109.52
H2c17 C17 H3c17 109.42
C16 C18 H1c18 109.43
C16 C18 H2c18 109.56
C16 C18 H3c18 109.29
H1c18 C18 H2c18 109.55
H1c18 C18 H3c18 109.62
H2c18 C18 H3c18 109.37
Si2 C19 C20 114.7(3)
Si2 C19 C21 114.2(3)
Si2 C19 H1c19 102.33
C20 C19 C21 110.5(4)
C20 C19 H1c19 106.57
C21 C19 H1c19 107.63
C19 C20 H1c20 109.45
C19 C20 H2c20 109.43
C19 C20 H3c20 109.31
H1c20 C20 H2c20 109.59
H1c20 C20 H3c20 109.47
H2c20 C20 H3c20 109.56
C19 C21 H1c21 109.45
C19 C21 H2c21 109.47
C19 C21 H3c21 109.6
H1c21 C21 H2c21 109.33
H1c21 C21 H3c21 109.42
H2c21 C21 H3c21 109.57
Si2 C22 C23 114.6(3)
Si2 C22 C24 113.7(3)
Si2 C22 H1c22 102.71
C23 C22 C24 109.5(4)
C23 C22 H1c22 107.26
C24 C22 H1c22 108.49
C22 C23 H1c23 109.3
C22 C23 H2c23 109.65
C22 C23 H3c23 109.34
H1c23 C23 H2c23 109.55
H1c23 C23 H3c23 109.64
H2c23 C23 H3c23 109.35
C22 C24 H1c24 109.29
C22 C24 H2c24 109.66
C22 C24 H3c24 109.54
H1c24 C24 H2c24 109.35
H1c24 C24 H3c24 109.66
H2c24 C24 H3c24 109.34
Si2 C25 C26 172.9(4)
C25 C26 C27 177.0(5)
C26 C27 C28 125.0(5)
C26 C27 H1c27 117.52
C28 C27 H1c27 117.48
S2 C28 C27 118.6(3)
S2 C28 C29 119.9(4)
C27 C28 C29 121.5(4)
C28 C29 H1c29 109.54
C28 C29 H2c29 109.53
C28 C29 H3c29 109.39
H1c29 C29 H2c29 109.52
H1c29 C29 H3c29 109.56
H2c29 C29 H3c29 109.28
H1c30 C30 H2c30 109.67
H1c30 C30 H3c30 109.23
H2c30 C30 H3c30 109.5

loop_
_geom_bond_atom_site_label_1
_geom_bond_atom_site_label_2
_geom_bond_distance
Si1 C1 1.890(5)
Si1 C4 1.880(5)
Si1 C7 1.865(6)
Si1 C10 1.839(4)
S1 C13 1.763(6)
C1 C2 1.515(7)
C1 C3 1.527(7)
C1 H1c1 0.9575
C2 H1c2 0.9606
C2 H2c2 0.9574
C2 H3c2 0.9608
C3 H1c3 0.9568
C3 H2c3 0.9605
C3 H3c3 0.9579
C4 C5 1.515(8)
C4 C6 1.539(6)
C4 H1c4 0.9565
C5 H1c5 0.9582
C5 H2c5 0.9605
C5 H3c5 0.9565
C6 H1c6 0.961
C6 H2c6 0.9564
C6 H3c6 0.9603
C7 C8 1.530(6)
C7 C9 1.529(6)
C7 H1c7 0.9612
C8 H1c8 0.9585
C8 H2c8 0.9568
C8 H3c8 0.9611
C9 H1c9 0.9598
C9 H2c9 0.9613
C9 H3c9 0.957
C10 C11 1.197(6)
C11 C12 1.420(6)
C12 C13 1.333(9)
C12 H1c12 0.9603
C13 C14 1.501(6)
C14 H1c14 0.9609
C14 H2c14 0.9571
C14 H3c14 0.9602
C15 H1c15 0.9602
C15 H2c15 0.9584
C15 H3c15 0.9596
Si2 C16 1.845(5)
Si2 C19 1.859(5)
Si2 C22 1.877(4)
Si2 C25 1.847(5)
S2 C28 1.748(5)
C16 C17 1.535(7)
C16 C18 1.535(8)
C16 H1c16 0.96
C17 H1c17 0.9574
C17 H2c17 0.9572
C17 H3c17 0.9602
C18 H1c18 0.9612
C18 H2c18 0.9598
C18 H3c18 0.9574
C19 C20 1.518(7)
C19 C21 1.530(6)
C19 H1c19 0.9611
C20 H1c20 0.9602
C20 H2c20 0.9611
C20 H3c20 0.9582
C21 H1c21 0.9564
C21 H2c21 0.9584
C21 H3c21 0.961
C22 C23 1.553(7)
C22 C24 1.541(6)
C22 H1c22 0.9581
C23 H1c23 0.9599
C23 H2c23 0.9606
C23 H3c23 0.958
C24 H1c24 0.9576
C24 H2c24 0.9581
C24 H3c24 0.9604
C25 C26 1.204(7)
C26 C27 1.434(7)
C27 C28 1.323(9)
C27 H1c27 0.957
C28 C29 1.499(6)
C29 H1c29 0.9615
C29 H2c29 0.9581
C29 H3c29 0.9568
C30 H1c30 0.9577
C30 H2c30 0.9598
C30 H3c30 0.9592

_cod_database_fobs_code 2107967
